data_4035564
loop_
_publ_author_name
'Wilkerson-Hill, Sidney M'
'Haines, Brandon E.'
'Musaev, Djamaladdin G.'
'Davies, Huw M. L.'

_publ_section_title
;
 Synthesis of [3a,7a]-Dihydroindoles by a Tandem Arene
 Cyclopropanation/3,5-Sigmatropic Rearrangement Reaction.
;
_journal_issue 15
_journal_name_full 'The Journal of organic chemistry'
_journal_page_first 7939
_journal_page_last 7949
_journal_paper_doi 10.1021/acs.joc.8b00812
_journal_volume 83
_journal_year 2018
_chemical_formula_moiety 'C19 H18 N2 O4 S'
_chemical_formula_sum 'C19 H18 N2 O4 S'
_chemical_formula_weight 370.41
_space_group_crystal_system triclinic
_space_group_IT_number 2
_space_group_name_Hall '-P 1'
_space_group_name_H-M_alt 'P -1'
_atom_sites_solution_hydrogens geom
_atom_sites_solution_primary dual
_audit_creation_date 2017-12-12
_audit_creation_method
;
Olex2 1.2-dev
(compiled 2017.11.20 svn.r3469 for OlexSys, GUI svn.r5431)
;
_cell_angle_alpha 85.531(6)
_cell_angle_beta 80.177(5)
_cell_angle_gamma 81.927(5)
_cell_formula_units_Z 4
_cell_length_a 7.430(2)
_cell_length_b 12.034(3)
_cell_length_c 21.281(6)
_cell_measurement_reflns_used 2110
_cell_measurement_temperature 100(2)
_cell_measurement_theta_max 25.16
_cell_measurement_theta_min 2.81
_cell_volume 1853.5(9)
_computing_cell_refinement 'SAINT v8.34A (Bruker, 2013)'
_computing_data_collection 'APEX2  v2014.11 (Bruker, 2014)'
_computing_data_reduction 'SAINT v8.34A (Bruker, 2013)'
_computing_molecular_graphics 'Olex2 (Dolomanov et al., 2009)'
_computing_publication_material 'Olex2 (Dolomanov et al., 2009)'
_computing_structure_refinement 'SHELXL-2014/7 (Sheldrick, 2014)'
_computing_structure_solution 'SHELXT-2014/4 (Sheldrick, 2015)'
_diffrn_ambient_temperature 100(2)
_diffrn_detector_area_resol_mean 512
_diffrn_measured_fraction_theta_full 0.995
_diffrn_measured_fraction_theta_max 0.995
_diffrn_measurement_device_type 'Bruker APEX-II CCD'
_diffrn_measurement_method '\f and \w scans with a narrow frame width'
_diffrn_radiation_monochromator graphite
_diffrn_radiation_type MoK\a
_diffrn_radiation_wavelength 0.71073
_diffrn_reflns_av_R_equivalents 0.1174
_diffrn_reflns_av_unetI/netI 0.1361
_diffrn_reflns_Laue_measured_fraction_full 0.995
_diffrn_reflns_Laue_measured_fraction_max 0.995
_diffrn_reflns_limit_h_max 8
_diffrn_reflns_limit_h_min -8
_diffrn_reflns_limit_k_max 14
_diffrn_reflns_limit_k_min -14
_diffrn_reflns_limit_l_max 25
_diffrn_reflns_limit_l_min -25
_diffrn_reflns_number 22782
_diffrn_reflns_point_group_measured_fraction_full 0.995
_diffrn_reflns_point_group_measured_fraction_max 0.995
_diffrn_reflns_theta_full 25.349
_diffrn_reflns_theta_max 25.349
_diffrn_reflns_theta_min 1.945
_diffrn_source 'fine-focus sealed tube'
_diffrn_source_current 35
_diffrn_source_voltage 45
_diffrn_standards_number 0
_exptl_absorpt_coefficient_mu 0.201
_exptl_absorpt_correction_T_max 0.7455
_exptl_absorpt_correction_T_min 0.6492
_exptl_absorpt_correction_type multi-scan
_exptl_absorpt_process_details
'SADABS-2014/5 (Bruker,2014/5) was used for absorption correction. wR2(int) was 0.1553 before and 0.0700 after correction. The Ratio of minimum to maximum transmission is 0.8708. The \l/2 correction factor is Not present.'
_exptl_crystal_colour yellow
_exptl_crystal_colour_primary yellow
_exptl_crystal_density_diffrn 1.328
_exptl_crystal_description needle
_exptl_crystal_F_000 776
_exptl_crystal_recrystallization_method 'The material was recrystallised from diethyl ether by slow evaporation'
_exptl_crystal_size_max 0.605
_exptl_crystal_size_mid 0.152
_exptl_crystal_size_min 0.126
_refine_diff_density_max 0.381
_refine_diff_density_min -0.395
_refine_diff_density_rms 0.089
_refine_ls_extinction_method none
_refine_ls_goodness_of_fit_ref 1.022
_refine_ls_hydrogen_treatment constr
_refine_ls_matrix_type full
_refine_ls_number_parameters 475
_refine_ls_number_reflns 6746
_refine_ls_number_restraints 228
_refine_ls_restrained_S_all 1.008
_refine_ls_R_factor_all 0.1538
_refine_ls_R_factor_gt 0.0776
_refine_ls_shift/su_max 0.001
_refine_ls_shift/su_mean 0.000
_refine_ls_structure_factor_coef Fsqd
_refine_ls_weighting_details 'w=1/[\s^2^(Fo^2^)+(0.0261P)^2^+5.1516P] where P=(Fo^2^+2Fc^2^)/3'
_refine_ls_weighting_scheme calc
_refine_ls_wR_factor_gt 0.1323
_refine_ls_wR_factor_ref 0.1665
_reflns_Friedel_coverage 0.000
_reflns_number_gt 3818
_reflns_number_total 6746
_reflns_threshold_expression 'I > 2\s(I)'
_cod_data_source_file jo8b00812_si_002.cif
_cod_data_source_block smhii-038c-f39-54
_cod_original_cell_volume 1853.3(9)
_cod_database_code 4035564
_shelx_shelxl_version_number 2017/1
_shelx_space_group_comment
;
The symmetry employed for this shelxl refinement is uniquely defined
by the following loop, which should always be used as a source of
symmetry information in preference to the above space-group names.
They are only intended as comments.
;
_shelx_estimated_absorpt_t_max 0.975
_shelx_estimated_absorpt_t_min 0.888
_olex2_refinement_description
;
1. Fixed Uiso
 At 1.2 times of:
  All C(H) groups
 At 1.5 times of:
  All C(H,H,H) groups
2. Rigid body (RIGU) restrains
 O27, O26, N14, C18, C15, C5, C19, C17, C16, C20, C21, C22
 with sigma for 1-2 distances of 0.001 and sigma for 1-3 distances of 0.001
 S1, N2, C5, C3, C10, C9, C4, C13, C7, C8, C23, C6, O24, O12, C25
 with sigma for 1-2 distances of 0.001 and sigma for 1-3 distances of 0.001
 C20, S1, O24, O12, N2, C25, C3, C6, H25A, H25B, H25C, C4, C13, C7, C5, H6,
 C10, H4, H13A, H13B, H13C, H7, C8, N14, H10, C9, H8, C18, C15, C23, O27, C17,
 O26, C16, H23A, H23B, H23C, C22, C19, H22, C21, H19, H21, H20
 with sigma for 1-2 distances of 0.001 and sigma for 1-3 distances of 0.001
3.a Ternary CH refined with riding coordinates:
 C4'(H4'), C4(H4)
3.b Aromatic/amide H refined with riding coordinates:
 C6'(H6'), C19(H19), C6(H6), C22(H22), C10(H10), C10'(H10'), C20(H20),
 C21(H21), C19'(H19'), C7'(H7'), C22'(H22'), C21'(H21'), C20'(H20'), C8'(H8'),
 C7(H7), C8(H8)
3.c Idealised Me refined as rotating group:
 C13(H13A,H13B,H13C), C25(H25A,H25B,H25C), C25'(H25D,H25E,H25F), C23'(H23D,
 H23E,H23F), C13'(H13D,H13E,H13F), C23(H23A,H23B,H23C)
;
_olex2_diffrn_ambient_temperature_device 'Oxford Cryosystems'
_olex2_exptl_crystal_mounting_method 'The crystal was mounted on a loop with paratone oil'
_olex2_submission_original_sample_id SMHII-038C-F39-54
_olex2_submission_special_instructions 'No special instructions were received'

loop_
_space_group_symop_operation_xyz
'x, y, z'
'-x, -y, -z'

loop_
_atom_site_label
_atom_site_type_symbol
_atom_site_fract_x
_atom_site_fract_y
_atom_site_fract_z
_atom_site_U_iso_or_equiv
_atom_site_adp_type
_atom_site_occupancy
_atom_site_site_symmetry_order
_atom_site_calc_flag
_atom_site_refinement_flags_posn
_atom_site_refinement_flags_adp
S1 S -0.15303(16) 1.10536(10) 0.89539(6) 0.0212(3) Uani 1 1 d . U
S11' S 0.50329(17) 0.34904(11) 0.74907(6) 0.0224(3) Uani 1 1 d . .
O12' O 0.3383(4) 0.3266(3) 0.79039(15) 0.0255(8) Uani 1 1 d . .
O24' O 0.6203(4) 0.2588(3) 0.71664(16) 0.0276(8) Uani 1 1 d . .
O24 O -0.0441(4) 1.1037(3) 0.94451(16) 0.0271(8) Uani 1 1 d . U
O27 O -0.2759(4) 0.5755(3) 0.89127(15) 0.0217(8) Uani 1 1 d . U
O12 O -0.3132(4) 1.1869(3) 0.89420(16) 0.0255(8) Uani 1 1 d . U
O26 O 0.2325(4) 0.7358(3) 0.91658(16) 0.0239(8) Uani 1 1 d . U
O26' O 0.9007(4) 0.5803(3) 0.57242(16) 0.0289(9) Uani 1 1 d . .
O27' O 0.3507(4) 0.6500(3) 0.49710(16) 0.0300(9) Uani 1 1 d . .
N14 N -0.0483(5) 0.6851(3) 0.90102(18) 0.0172(8) Uani 1 1 d . U
N14' N 0.5993(5) 0.6087(3) 0.55094(18) 0.0184(9) Uani 1 1 d . .
N2' N 0.4414(5) 0.4398(3) 0.69340(18) 0.0203(9) Uani 1 1 d . .
N2 N -0.2227(5) 0.9816(3) 0.90038(19) 0.0212(8) Uani 1 1 d . U
C6' C 0.5741(6) 0.4702(4) 0.6409(2) 0.0181(11) Uani 1 1 d . .
H6' H 0.695579 0.432052 0.631325 0.022 Uiso 1 1 calc R .
C18 C -0.1225(6) 0.5833(4) 0.9017(2) 0.0162(9) Uani 1 1 d . U
C19 C 0.3324(6) 0.4778(4) 0.9411(2) 0.0190(9) Uani 1 1 d . U
H19 H 0.436969 0.511682 0.945918 0.023 Uiso 1 1 calc R U
C17' C 0.6539(6) 0.7017(4) 0.4516(2) 0.0211(11) Uani 1 1 d . .
C17 C 0.0224(6) 0.4931(4) 0.9175(2) 0.0148(8) Uani 1 1 d . U
C16 C 0.1754(6) 0.5413(4) 0.9250(2) 0.0159(8) Uani 1 1 d . U
C15' C 0.7927(6) 0.6172(4) 0.5375(2) 0.0215(11) Uani 1 1 d . .
C15 C 0.1337(6) 0.6644(4) 0.9146(2) 0.0170(9) Uani 1 1 d . U
C5 C -0.1448(6) 0.7935(4) 0.8933(2) 0.0190(9) Uani 1 1 d . U
C16' C 0.8205(6) 0.6796(4) 0.4741(2) 0.0203(11) Uani 1 1 d . .
C3' C 0.2813(6) 0.5347(4) 0.7016(2) 0.0208(11) Uani 1 1 d . .
C18' C 0.5111(6) 0.6537(4) 0.4997(2) 0.0225(12) Uani 1 1 d . .
C5' C 0.5067(6) 0.5583(4) 0.6072(2) 0.0198(11) Uani 1 1 d . .
C3 C -0.3732(6) 0.9475(4) 0.8689(2) 0.0232(8) Uani 1 1 d . U
C6 C -0.1023(6) 0.8859(4) 0.9144(2) 0.0192(10) Uani 1 1 d . U
H6 H -0.001804 0.887066 0.936565 0.023 Uiso 1 1 calc R U
C9' C 0.2498(6) 0.7798(4) 0.6905(3) 0.0263(12) Uani 1 1 d . .
C22 C 0.0194(6) 0.3776(4) 0.9267(2) 0.0197(9) Uani 1 1 d . U
H22 H -0.086169 0.344426 0.922323 0.024 Uiso 1 1 calc R U
C10 C -0.2654(6) 0.7853(4) 0.7904(2) 0.0241(10) Uani 1 1 d . U
H10 H -0.218262 0.709048 0.783051 0.029 Uiso 1 1 calc R U
C10' C 0.2634(6) 0.7250(4) 0.6378(3) 0.0257(12) Uani 1 1 d . .
H10' H 0.243444 0.767381 0.599469 0.031 Uiso 1 1 calc R .
C20 C 0.3309(6) 0.3618(4) 0.9500(2) 0.0215(10) Uani 1 1 d . U
H20 H 0.436293 0.315370 0.961258 0.026 Uiso 1 1 calc R U
C4' C 0.3085(6) 0.5998(4) 0.6353(2) 0.0198(11) Uani 1 1 d . .
H4' H 0.226206 0.573263 0.608645 0.024 Uiso 1 1 calc R .
C21 C 0.1763(6) 0.3131(4) 0.9426(2) 0.0204(10) Uani 1 1 d . U
H21 H 0.178931 0.233818 0.948630 0.024 Uiso 1 1 calc R U
C9 C -0.2885(7) 0.8547(5) 0.7402(3) 0.0290(10) Uani 1 1 d . U
C19' C 0.9794(6) 0.7146(4) 0.4392(2) 0.0247(12) Uani 1 1 d . .
H19' H 1.094058 0.699737 0.454305 0.030 Uiso 1 1 calc R .
C7' C 0.2925(7) 0.6052(4) 0.7552(2) 0.0281(13) Uani 1 1 d . .
H7' H 0.312932 0.568492 0.795030 0.034 Uiso 1 1 calc R .
C4 C -0.3089(6) 0.8195(4) 0.8584(2) 0.0206(8) Uani 1 1 d . U
H4 H -0.408294 0.776359 0.881423 0.025 Uiso 1 1 calc R U
C22' C 0.6378(7) 0.7586(4) 0.3946(2) 0.0255(12) Uani 1 1 d . .
H22' H 0.522806 0.773131 0.379692 0.031 Uiso 1 1 calc R .
C21' C 0.7963(7) 0.7948(4) 0.3588(3) 0.0279(12) Uani 1 1 d . .
H21' H 0.790212 0.835162 0.318861 0.033 Uiso 1 1 calc R .
C20' C 0.9633(7) 0.7722(4) 0.3813(3) 0.0280(12) Uani 1 1 d . .
H20' H 1.069913 0.797123 0.356094 0.034 Uiso 1 1 calc R .
C8' C 0.2755(7) 0.7163(5) 0.7500(3) 0.0302(13) Uani 1 1 d . .
H8' H 0.280272 0.756086 0.786384 0.036 Uiso 1 1 calc R .
C13 C -0.5533(6) 0.9634(5) 0.9167(3) 0.0352(12) Uani 1 1 d . U
H13A H -0.536710 0.920254 0.956738 0.053 Uiso 1 1 calc GR U
H13B H -0.651818 0.936969 0.898865 0.053 Uiso 1 1 calc GR U
H13C H -0.586313 1.043306 0.924977 0.053 Uiso 1 1 calc GR U
C25 C -0.0037(7) 1.1198(4) 0.8223(2) 0.0281(11) Uani 1 1 d . U
H25A H 0.048718 1.190565 0.820186 0.042 Uiso 1 1 calc GR U
H25B H -0.072575 1.120064 0.786868 0.042 Uiso 1 1 calc GR U
H25C H 0.095863 1.056743 0.819107 0.042 Uiso 1 1 calc GR U
C25' C 0.6426(6) 0.4105(5) 0.7913(3) 0.0294(13) Uani 1 1 d . .
H25D H 0.573432 0.478814 0.810022 0.044 Uiso 1 1 calc GR .
H25E H 0.752263 0.429798 0.762197 0.044 Uiso 1 1 calc GR .
H25F H 0.680108 0.357343 0.825438 0.044 Uiso 1 1 calc GR .
C23' C 0.2040(7) 0.9055(4) 0.6922(3) 0.0346(14) Uani 1 1 d . .
H23D H 0.198658 0.938103 0.648808 0.052 Uiso 1 1 calc GR .
H23E H 0.299208 0.936120 0.709746 0.052 Uiso 1 1 calc GR .
H23F H 0.084335 0.924062 0.719207 0.052 Uiso 1 1 calc GR .
C7 C -0.3947(7) 1.0149(4) 0.8071(3) 0.0305(10) Uani 1 1 d . U
H7 H -0.437966 1.092830 0.809422 0.037 Uiso 1 1 calc R U
C8 C -0.3576(7) 0.9730(5) 0.7501(3) 0.0340(11) Uani 1 1 d . U
H8 H -0.376688 1.021891 0.713961 0.041 Uiso 1 1 calc R U
C13' C 0.0960(7) 0.4872(5) 0.7138(3) 0.0358(14) Uani 1 1 d . .
H13D H 0.096800 0.431634 0.682383 0.054 Uiso 1 1 calc GR .
H13E H -0.004034 0.548448 0.709825 0.054 Uiso 1 1 calc GR .
H13F H 0.077114 0.451229 0.756901 0.054 Uiso 1 1 calc GR .
C23 C -0.2511(7) 0.8173(5) 0.6727(3) 0.0387(14) Uani 1 1 d . U
H23A H -0.215186 0.735696 0.673202 0.058 Uiso 1 1 calc GR U
H23B H -0.151110 0.854981 0.647897 0.058 Uiso 1 1 calc GR U
H23C H -0.362542 0.836711 0.653242 0.058 Uiso 1 1 calc GR U

loop_
_atom_site_aniso_label
_atom_site_aniso_U_11
_atom_site_aniso_U_22
_atom_site_aniso_U_33
_atom_site_aniso_U_23
_atom_site_aniso_U_13
_atom_site_aniso_U_12
S1 0.0231(6) 0.0159(6) 0.0258(7) -0.0069(5) -0.0027(5) -0.0052(5)
S11' 0.0217(7) 0.0257(7) 0.0204(7) -0.0018(6) -0.0024(5) -0.0059(6)
O12' 0.0226(19) 0.030(2) 0.024(2) 0.0002(16) 0.0029(15) -0.0112(16)
O24' 0.030(2) 0.023(2) 0.025(2) -0.0028(16) 0.0033(16) 0.0038(16)
O24 0.0324(18) 0.0195(18) 0.0337(17) -0.0084(16) -0.0117(14) -0.0063(15)
O27 0.0197(14) 0.0192(18) 0.029(2) -0.0041(15) -0.0073(14) -0.0074(12)
O12 0.0242(15) 0.0165(15) 0.035(2) -0.0049(15) -0.0025(14) -0.0007(11)
O26 0.0208(16) 0.0198(16) 0.034(2) -0.0043(15) -0.0079(15) -0.0076(13)
O26' 0.0196(19) 0.041(2) 0.026(2) 0.0057(18) -0.0062(16) -0.0024(16)
O27' 0.0176(19) 0.046(2) 0.028(2) -0.0046(18) -0.0053(16) -0.0061(17)
N14 0.0157(14) 0.0159(12) 0.021(2) -0.0060(14) -0.0024(15) -0.0041(10)
N14' 0.013(2) 0.020(2) 0.020(2) 0.0006(19) -0.0006(17) -0.0010(17)
N2' 0.018(2) 0.023(2) 0.017(2) -0.0020(19) 0.0013(18) -0.0012(18)
N2 0.0189(17) 0.0158(12) 0.031(2) -0.0059(14) -0.0067(15) -0.0024(11)
C6' 0.017(3) 0.026(3) 0.012(3) -0.006(2) 0.002(2) -0.006(2)
C18 0.0179(15) 0.0164(14) 0.016(2) -0.0047(17) -0.0014(16) -0.0064(12)
C19 0.0164(18) 0.0206(16) 0.019(2) -0.0047(18) 0.0015(18) -0.0023(13)
C17' 0.024(3) 0.020(3) 0.018(3) -0.011(2) 0.002(2) -0.002(2)
C17 0.0166(16) 0.0173(13) 0.010(2) -0.0031(16) 0.0023(16) -0.0049(11)
C16 0.0163(15) 0.0178(14) 0.013(2) -0.0070(16) 0.0032(16) -0.0032(11)
C15' 0.019(3) 0.017(3) 0.027(3) -0.007(2) -0.004(2) 0.004(2)
C15 0.0167(16) 0.0185(14) 0.017(2) -0.0036(17) -0.0024(16) -0.0057(11)
C5 0.0160(18) 0.0163(13) 0.025(2) -0.0038(16) -0.0008(17) -0.0041(12)
C16' 0.025(3) 0.021(3) 0.015(3) -0.002(2) -0.003(2) -0.003(2)
C3' 0.021(3) 0.021(3) 0.020(3) -0.006(2) 0.004(2) -0.003(2)
C18' 0.021(3) 0.026(3) 0.022(3) -0.011(2) -0.005(2) 0.001(2)
C5' 0.020(3) 0.022(3) 0.019(3) -0.009(2) -0.002(2) -0.003(2)
C3 0.0185(18) 0.0173(18) 0.036(2) -0.0034(15) -0.0097(14) -0.0027(13)
C6 0.015(2) 0.0163(14) 0.027(3) -0.0035(16) -0.0043(18) -0.0026(13)
C9' 0.023(3) 0.024(3) 0.031(3) -0.008(3) 0.004(2) -0.004(2)
C22 0.0231(19) 0.0167(15) 0.020(3) -0.0044(17) -0.0007(19) -0.0052(14)
C10 0.019(3) 0.025(2) 0.0300(18) -0.0064(15) -0.0064(17) -0.0035(19)
C10' 0.023(3) 0.025(3) 0.027(3) 0.000(2) -0.002(2) 0.000(2)
C20 0.024(2) 0.0197(17) 0.021(3) -0.0043(19) -0.0008(19) -0.0023(15)
C4' 0.016(3) 0.022(3) 0.020(3) -0.007(2) 0.000(2) -0.001(2)
C21 0.0253(19) 0.0197(19) 0.016(3) -0.0042(19) -0.0005(18) -0.0030(14)
C9 0.023(3) 0.035(2) 0.0316(19) -0.0014(16) -0.0091(19) -0.0070(19)
C19' 0.018(3) 0.030(3) 0.026(3) 0.002(2) -0.003(2) -0.005(2)
C7' 0.030(3) 0.032(3) 0.020(3) -0.007(2) 0.000(2) 0.004(2)
C4 0.0185(19) 0.0160(17) 0.0288(18) -0.0025(15) -0.0043(16) -0.0064(14)
C22' 0.033(3) 0.025(3) 0.020(3) -0.008(2) -0.004(2) -0.004(2)
C21' 0.032(3) 0.025(3) 0.025(3) -0.006(2) -0.001(2) -0.002(2)
C20' 0.024(3) 0.025(3) 0.032(3) 0.004(3) 0.004(2) -0.007(2)
C8' 0.031(3) 0.031(3) 0.028(3) -0.011(3) -0.001(2) 0.002(3)
C13 0.022(2) 0.030(3) 0.054(3) -0.014(2) 0.000(2) -0.006(2)
C25 0.032(3) 0.022(3) 0.031(2) -0.007(2) 0.0026(17) -0.010(2)
C25' 0.020(3) 0.040(3) 0.031(3) -0.002(3) -0.004(2) -0.010(2)
C23' 0.039(3) 0.028(3) 0.036(3) -0.011(3) -0.001(3) -0.003(3)
C7 0.035(3) 0.020(2) 0.042(2) 0.0014(15) -0.0191(18) -0.008(2)
C8 0.035(3) 0.033(2) 0.039(2) 0.0008(18) -0.020(2) -0.006(2)
C13' 0.022(3) 0.030(3) 0.052(4) 0.000(3) 0.000(3) -0.001(2)
C23 0.031(3) 0.054(4) 0.031(2) -0.005(2) -0.009(2) 0.001(3)

loop_
_atom_type_symbol
_atom_type_description
_atom_type_scat_dispersion_real
_atom_type_scat_dispersion_imag
_atom_type_scat_source
C C 0.0033 0.0016 'International Tables Vol C Tables 4.2.6.8 and 6.1.1.4'
H H 0.0000 0.0000 'International Tables Vol C Tables 4.2.6.8 and 6.1.1.4'
N N 0.0061 0.0033 'International Tables Vol C Tables 4.2.6.8 and 6.1.1.4'
O O 0.0106 0.0060 'International Tables Vol C Tables 4.2.6.8 and 6.1.1.4'
S S 0.1246 0.1234 'International Tables Vol C Tables 4.2.6.8 and 6.1.1.4'

loop_
_geom_angle_atom_site_label_1
_geom_angle_atom_site_label_2
_geom_angle_atom_site_label_3
_geom_angle
O24 S1 O12 120.2(2)
O24 S1 N2 106.1(2)
O24 S1 C25 106.6(2)
O12 S1 N2 106.8(2)
O12 S1 C25 108.3(2)
N2 S1 C25 108.3(2)
O12' S11' O24' 119.6(2)
O12' S11' N2' 106.6(2)
O12' S11' C25' 109.8(2)
O24' S11' N2' 106.0(2)
O24' S11' C25' 106.1(2)
N2' S11' C25' 108.3(2)
C18 N14 C15 110.6(4)
C18 N14 C5 125.4(4)
C5 N14 C15 123.8(4)
C18' N14' C15' 111.3(4)
C18' N14' C5' 123.2(4)
C5' N14' C15' 125.5(4)
C6' N2' S11' 120.0(3)
C6' N2' C3' 108.6(4)
C3' N2' S11' 126.2(3)
C3 N2 S1 127.2(3)
C6 N2 S1 119.4(3)
C6 N2 C3 109.5(4)
N2' C6' H6' 124.4
C5' C6' N2' 111.2(4)
C5' C6' H6' 124.4
O27 C18 N14 124.9(4)
O27 C18 C17 128.9(4)
N14 C18 C17 106.1(4)
C16 C19 H19 121.4
C16 C19 C20 117.1(4)
C20 C19 H19 121.4
C16' C17' C18' 108.1(4)
C22' C17' C16' 122.1(5)
C22' C17' C18' 129.7(5)
C16 C17 C18 108.7(4)
C16 C17 C22 121.2(4)
C22 C17 C18 130.1(4)
C19 C16 C17 122.0(4)
C19 C16 C15 129.6(4)
C17 C16 C15 108.3(4)
O26' C15' N14' 124.5(5)
O26' C15' C16' 130.7(4)
N14' C15' C16' 104.9(4)
O26 C15 N14 125.4(4)
O26 C15 C16 128.3(4)
N14 C15 C16 106.3(3)
N14 C5 C4 124.0(4)
C6 C5 N14 124.6(4)
C6 C5 C4 111.4(4)
C17' C16' C15' 109.2(4)
C19' C16' C17' 121.1(5)
C19' C16' C15' 129.7(4)
N2' C3' C4' 101.9(3)
N2' C3' C13' 110.6(4)
C7' C3' N2' 111.2(4)
C7' C3' C4' 112.7(4)
C7' C3' C13' 109.6(4)
C13' C3' C4' 110.6(4)
O27' C18' N14' 124.5(5)
O27' C18' C17' 129.1(5)
N14' C18' C17' 106.3(4)
N14' C5' C4' 122.4(4)
C6' C5' N14' 126.2(4)
C6' C5' C4' 111.4(4)
N2 C3 C4 103.1(4)
N2 C3 C13 107.5(4)
C13 C3 C4 110.7(4)
C7 C3 N2 112.6(4)
C7 C3 C4 112.4(4)
C7 C3 C13 110.4(4)
N2 C6 H6 123.9
C5 C6 N2 112.2(4)
C5 C6 H6 123.9
C10' C9' C8' 119.1(5)
C10' C9' C23' 123.0(5)
C8' C9' C23' 117.8(4)
C17 C22 H22 121.3
C21 C22 C17 117.3(4)
C21 C22 H22 121.3
C9 C10 H10 117.9
C9 C10 C4 124.2(5)
C4 C10 H10 117.9
C9' C10' H10' 118.2
C9' C10' C4' 123.7(5)
C4' C10' H10' 118.2
C19 C20 H20 119.6
C19 C20 C21 120.8(5)
C21 C20 H20 119.6
C3' C4' H4' 107.9
C5' C4' C3' 103.2(4)
C5' C4' H4' 107.9
C10' C4' C3' 114.4(4)
C10' C4' C5' 115.1(4)
C10' C4' H4' 107.9
C22 C21 C20 121.5(5)
C22 C21 H21 119.3
C20 C21 H21 119.3
C10 C9 C8 119.0(5)
C10 C9 C23 123.1(5)
C8 C9 C23 118.0(5)
C16' C19' H19' 121.6
C20' C19' C16' 116.8(5)
C20' C19' H19' 121.6
C3' C7' H7' 118.4
C8' C7' C3' 123.2(5)
C8' C7' H7' 118.4
C5 C4 C3 103.2(3)
C5 C4 H4 107.9
C3 C4 H4 107.9
C10 C4 C5 112.8(4)
C10 C4 C3 116.8(4)
C10 C4 H4 107.9
C17' C22' H22' 121.2
C17' C22' C21' 117.5(5)
C21' C22' H22' 121.2
C22' C21' H21' 119.9
C20' C21' C22' 120.2(5)
C20' C21' H21' 119.9
C19' C20' C21' 122.2(5)
C19' C20' H20' 118.9
C21' C20' H20' 118.9
C9' C8' H8' 118.8
C7' C8' C9' 122.4(5)
C7' C8' H8' 118.8
C3 C13 H13A 109.5
C3 C13 H13B 109.5
C3 C13 H13C 109.5
H13A C13 H13B 109.5
H13A C13 H13C 109.5
H13B C13 H13C 109.5
S1 C25 H25A 109.5
S1 C25 H25B 109.5
S1 C25 H25C 109.5
H25A C25 H25B 109.5
H25A C25 H25C 109.5
H25B C25 H25C 109.5
S11' C25' H25D 109.5
S11' C25' H25E 109.5
S11' C25' H25F 109.5
H25D C25' H25E 109.5
H25D C25' H25F 109.5
H25E C25' H25F 109.5
C9' C23' H23D 109.5
C9' C23' H23E 109.5
C9' C23' H23F 109.5
H23D C23' H23E 109.5
H23D C23' H23F 109.5
H23E C23' H23F 109.5
C3 C7 H7 117.7
C8 C7 C3 124.5(5)
C8 C7 H7 117.7
C9 C8 H8 118.5
C7 C8 C9 123.0(5)
C7 C8 H8 118.5
C3' C13' H13D 109.5
C3' C13' H13E 109.5
C3' C13' H13F 109.5
H13D C13' H13E 109.5
H13D C13' H13F 109.5
H13E C13' H13F 109.5
C9 C23 H23A 109.5
C9 C23 H23B 109.5
C9 C23 H23C 109.5
H23A C23 H23B 109.5
H23A C23 H23C 109.5
H23B C23 H23C 109.5

loop_
_geom_bond_atom_site_label_1
_geom_bond_atom_site_label_2
_geom_bond_distance
S1 O24 1.424(3)
S1 O12 1.435(3)
S1 N2 1.635(4)
S1 C25 1.762(5)
S11' O12' 1.428(3)
S11' O24' 1.435(3)
S11' N2' 1.628(4)
S11' C25' 1.750(5)
O27 C18 1.216(5)
O26 C15 1.213(5)
O26' C15' 1.202(5)
O27' C18' 1.210(5)
N14 C18 1.410(5)
N14 C15 1.414(5)
N14 C5 1.410(6)
N14' C15' 1.433(6)
N14' C18' 1.401(6)
N14' C5' 1.413(6)
N2' C6' 1.419(6)
N2' C3' 1.526(6)
N2 C3 1.514(5)
N2 C6 1.401(6)
C6' H6' 0.9500
C6' C5' 1.321(7)
C18 C17 1.479(6)
C19 H19 0.9500
C19 C16 1.382(6)
C19 C20 1.396(6)
C17' C16' 1.387(6)
C17' C18' 1.489(7)
C17' C22' 1.361(7)
C17 C16 1.384(6)
C17 C22 1.390(6)
C16 C15 1.477(6)
C15' C16' 1.488(7)
C5 C6 1.328(6)
C5 C4 1.516(6)
C16' C19' 1.384(6)
C3' C4' 1.555(7)
C3' C7' 1.495(6)
C3' C13' 1.538(6)
C5' C4' 1.522(6)
C3 C4 1.568(6)
C3 C13 1.535(7)
C3 C7 1.511(7)
C6 H6 0.9500
C9' C10' 1.327(7)
C9' C8' 1.454(7)
C9' C23' 1.505(7)
C22 H22 0.9500
C22 C21 1.384(6)
C10 H10 0.9500
C10 C9 1.325(7)
C10 C4 1.505(7)
C10' H10' 0.9500
C10' C4' 1.499(7)
C20 H20 0.9500
C20 C21 1.398(6)
C4' H4' 1.0000
C21 H21 0.9500
C9 C8 1.462(7)
C9 C23 1.506(7)
C19' H19' 0.9500
C19' C20' 1.380(7)
C7' H7' 0.9500
C7' C8' 1.323(7)
C4 H4 1.0000
C22' H22' 0.9500
C22' C21' 1.394(7)
C21' H21' 0.9500
C21' C20' 1.390(7)
C20' H20' 0.9500
C8' H8' 0.9500
C13 H13A 0.9800
C13 H13B 0.9800
C13 H13C 0.9800
C25 H25A 0.9800
C25 H25B 0.9800
C25 H25C 0.9800
C25' H25D 0.9800
C25' H25E 0.9800
C25' H25F 0.9800
C23' H23D 0.9800
C23' H23E 0.9800
C23' H23F 0.9800
C7 H7 0.9500
C7 C8 1.320(7)
C8 H8 0.9500
C13' H13D 0.9800
C13' H13E 0.9800
C13' H13F 0.9800
C23 H23A 0.9800
C23 H23B 0.9800
C23 H23C 0.9800

loop_
_geom_torsion_atom_site_label_1
_geom_torsion_atom_site_label_2
_geom_torsion_atom_site_label_3
_geom_torsion_atom_site_label_4
_geom_torsion
S1 N2 C3 C4 150.2(3)
S1 N2 C3 C13 -92.8(5)
S1 N2 C3 C7 28.9(6)
S1 N2 C6 C5 -155.5(4)
S11' N2' C6' C5' -168.7(3)
S11' N2' C3' C4' 172.9(3)
S11' N2' C3' C7' 52.6(5)
S11' N2' C3' C13' -69.5(5)
O12' S11' N2' C6' -173.4(3)
O12' S11' N2' C3' 35.0(4)
O24' S11' N2' C6' -44.9(4)
O24' S11' N2' C3' 163.4(3)
O24 S1 N2 C3 166.1(4)
O24 S1 N2 C6 -38.6(4)
O27 C18 C17 C16 179.6(5)
O27 C18 C17 C22 -2.7(8)
O12 S1 N2 C3 36.7(4)
O12 S1 N2 C6 -168.1(3)
O26' C15' C16' C17' 178.3(5)
O26' C15' C16' C19' -2.0(9)
N14 C18 C17 C16 -0.6(5)
N14 C18 C17 C22 177.2(5)
N14 C5 C6 N2 -179.5(4)
N14 C5 C4 C3 175.2(4)
N14 C5 C4 C10 -57.9(6)
N14' C15' C16' C17' -2.1(5)
N14' C15' C16' C19' 177.6(5)
N14' C5' C4' C3' -170.0(4)
N14' C5' C4' C10' -44.6(6)
N2' C6' C5' N14' -178.1(4)
N2' C6' C5' C4' 0.2(5)
N2' C3' C4' C5' -17.4(4)
N2' C3' C4' C10' -143.2(4)
N2' C3' C7' C8' 131.4(5)
N2 C3 C4 C5 7.4(5)
N2 C3 C4 C10 -116.9(4)
N2 C3 C7 C8 113.4(5)
C6' N2' C3' C4' 18.6(4)
C6' N2' C3' C7' -101.7(4)
C6' N2' C3' C13' 136.2(4)
C6' C5' C4' C3' 11.6(5)
C6' C5' C4' C10' 137.0(4)
C18 N14 C15 O26 179.2(4)
C18 N14 C15 C16 -0.5(5)
C18 N14 C5 C6 154.8(5)
C18 N14 C5 C4 -26.4(7)
C18 C17 C16 C19 178.8(4)
C18 C17 C16 C15 0.3(5)
C18 C17 C22 C21 -178.6(4)
C19 C16 C15 O26 2.1(8)
C19 C16 C15 N14 -178.2(4)
C19 C20 C21 C22 -0.5(7)
C17' C16' C19' C20' 0.0(7)
C17' C22' C21' C20' 0.3(7)
C17 C16 C15 O26 -179.6(5)
C17 C16 C15 N14 0.1(5)
C17 C22 C21 C20 0.9(7)
C16 C19 C20 C21 0.2(7)
C16 C17 C22 C21 -1.0(7)
C15' N14' C18' O27' 174.7(4)
C15' N14' C18' C17' -4.0(5)
C15' N14' C5' C6' -34.3(7)
C15' N14' C5' C4' 147.6(4)
C15' C16' C19' C20' -179.6(5)
C15 N14 C18 O27 -179.5(4)
C15 N14 C18 C17 0.7(5)
C15 N14 C5 C6 -19.7(7)
C15 N14 C5 C4 159.1(4)
C5 N14 C18 O27 5.4(7)
C5 N14 C18 C17 -174.5(4)
C5 N14 C15 O26 -5.6(7)
C5 N14 C15 C16 174.7(4)
C16' C17' C18' O27' -176.1(5)
C16' C17' C18' N14' 2.6(5)
C16' C17' C22' C21' -0.1(7)
C16' C19' C20' C21' 0.2(7)
C3' N2' C6' C5' -12.5(5)
C3' C7' C8' C9' -1.9(8)
C18' N14' C15' O26' -176.5(4)
C18' N14' C15' C16' 3.9(5)
C18' N14' C5' C6' 143.4(5)
C18' N14' C5' C4' -34.7(6)
C18' C17' C16' C15' -0.2(5)
C18' C17' C16' C19' -180.0(4)
C18' C17' C22' C21' 179.7(4)
C5' N14' C15' O26' 1.4(7)
C5' N14' C15' C16' -178.2(4)
C5' N14' C18' O27' -3.3(7)
C5' N14' C18' C17' 178.0(4)
C3 N2 C6 C5 3.8(6)
C3 C7 C8 C9 -0.6(8)
C6 N2 C3 C4 -7.1(5)
C6 N2 C3 C13 109.9(4)
C6 N2 C3 C7 -128.4(4)
C6 C5 C4 C3 -5.9(5)
C6 C5 C4 C10 121.1(5)
C9' C10' C4' C3' 17.5(6)
C9' C10' C4' C5' -101.9(6)
C22 C17 C16 C19 0.8(7)
C22 C17 C16 C15 -177.7(4)
C10 C9 C8 C7 1.5(8)
C10' C9' C8' C7' -7.4(8)
C20 C19 C16 C17 -0.3(7)
C20 C19 C16 C15 177.8(5)
C4' C3' C7' C8' 17.8(7)
C9 C10 C4 C5 -123.6(5)
C9 C10 C4 C3 -4.2(7)
C7' C3' C4' C5' 101.8(4)
C7' C3' C4' C10' -24.0(5)
C4 C5 C6 N2 1.5(6)
C4 C3 C7 C8 -2.4(7)
C4 C10 C9 C8 1.1(7)
C4 C10 C9 C23 -177.5(4)
C22' C17' C16' C15' 179.6(4)
C22' C17' C16' C19' -0.1(7)
C22' C17' C18' O27' 4.1(8)
C22' C17' C18' N14' -177.3(5)
C22' C21' C20' C19' -0.4(8)
C8' C9' C10' C4' -1.4(7)
C13 C3 C4 C5 -107.3(4)
C13 C3 C4 C10 128.4(4)
C13 C3 C7 C8 -126.5(5)
C25 S1 N2 C3 -79.8(4)
C25 S1 N2 C6 75.4(4)
C25' S11' N2' C6' 68.5(4)
C25' S11' N2' C3' -83.1(4)
C23' C9' C10' C4' -179.9(4)
C23' C9' C8' C7' 171.1(5)
C7 C3 C4 C5 128.8(4)
C7 C3 C4 C10 4.5(6)
C13' C3' C4' C5' -135.0(4)
C13' C3' C4' C10' 99.2(5)
C13' C3' C7' C8' -105.9(6)
C23 C9 C8 C7 -179.9(5)

loop_
_smtbx_masks_void_nr
_smtbx_masks_void_average_x
_smtbx_masks_void_average_y
_smtbx_masks_void_average_z
_smtbx_masks_void_volume
_smtbx_masks_void_count_electrons
1 -0.614 0.000 0.500 168.0 35.9
